data_7054701
loop_
_publ_author_name
'Reglinski, John'
'Kennedy, Alan R.'
'Steel, Graham'

_publ_section_title
;
 Tetradentate Schiff base beryllium complexes
;
_journal_issue 4
_journal_name_full 'New J. Chem.'
_journal_page_first 2437
_journal_paper_doi 10.1039/C4NJ01949K
_journal_volume 39
_journal_year 2015
_chemical_formula_sum 'C18 H18 Be N2 O2'
_chemical_formula_weight 303.35
_chemical_name_systematic
;
 ?
;
_space_group_IT_number 9
_symmetry_cell_setting monoclinic
_symmetry_space_group_name_Hall 'C -2yc'
_symmetry_space_group_name_H-M 'C 1 c 1'
_atom_sites_solution_hydrogens geom
_atom_sites_solution_primary direct
_atom_sites_solution_secondary difmap
_audit_creation_method SHELXL-97
_audit_update_record
;
2015-01-15 deposited with the CCDC.
2015-02-19 downloaded from the CCDC.
;
_cell_angle_alpha 90.00
_cell_angle_beta 98.385(14)
_cell_angle_gamma 90.00
_cell_formula_units_Z 4
_cell_length_a 7.6771(10)
_cell_length_b 17.9229(10)
_cell_length_c 11.3182(12)
_cell_measurement_reflns_used 1453
_cell_measurement_temperature 123(2)
_cell_measurement_theta_max 29.4147
_cell_measurement_theta_min 3.2148
_cell_volume 1540.7(3)
_computing_cell_refinement CrysalisPro
_computing_data_collection CrysalisPro
_computing_data_reduction CrysalisPro
_computing_publication_material SHELXL-97
_computing_structure_refinement 'SHELXL-97 (Sheldrick, 2008)'
_computing_structure_solution 'SIR 92'
_diffrn_ambient_temperature 123(2)
_diffrn_measured_fraction_theta_full 0.996
_diffrn_measured_fraction_theta_max 0.881
_diffrn_measurement_device_type 'Oxford Diffraction Xcalibur E'
_diffrn_measurement_method 'omega scans'
_diffrn_radiation_monochromator graphite
_diffrn_radiation_source 'fine-focus sealed tube'
_diffrn_radiation_type MoK\a
_diffrn_radiation_wavelength 0.71073
_diffrn_reflns_av_R_equivalents 0.0206
_diffrn_reflns_av_sigmaI/netI 0.0542
_diffrn_reflns_limit_h_max 8
_diffrn_reflns_limit_h_min -10
_diffrn_reflns_limit_k_max 22
_diffrn_reflns_limit_k_min -24
_diffrn_reflns_limit_l_max 15
_diffrn_reflns_limit_l_min -15
_diffrn_reflns_number 3757
_diffrn_reflns_theta_full 27.00
_diffrn_reflns_theta_max 29.47
_diffrn_reflns_theta_min 3.22
_exptl_absorpt_coefficient_mu 0.085
_exptl_absorpt_correction_T_max 1.00000
_exptl_absorpt_correction_T_min 0.99149
_exptl_absorpt_correction_type multi-scan
_exptl_absorpt_process_details
;
CrysAlisPro, Oxford Diffraction Ltd.,
Version 1.171.34.40 (release 27-08-2010 CrysAlis171 .NET)
(compiled Aug 27 2010,11:50:40)
Empirical absorption correction using spherical harmonics,
 implemented in SCALE3 ABSPACK scaling algorithm.
;
_exptl_crystal_colour 'pale yellow'
_exptl_crystal_density_diffrn 1.308
_exptl_crystal_density_method 'not measured'
_exptl_crystal_description chip
_exptl_crystal_F_000 640
_exptl_crystal_recrystallization_method 'Re-crystallisation from solvent: '
_exptl_crystal_size_max 0.22
_exptl_crystal_size_mid 0.18
_exptl_crystal_size_min 0.14
_refine_diff_density_max 0.191
_refine_diff_density_min -0.221
_refine_diff_density_rms 0.046
_refine_ls_abs_structure_details 'Flack H D (1983), Acta Cryst. A39, 876-881'
_refine_ls_abs_structure_Flack -1.1(15)
_refine_ls_extinction_method none
_refine_ls_goodness_of_fit_ref 1.039
_refine_ls_hydrogen_treatment constr
_refine_ls_matrix_type full
_refine_ls_number_parameters 208
_refine_ls_number_reflns 2689
_refine_ls_number_restraints 2
_refine_ls_restrained_S_all 1.039
_refine_ls_R_factor_all 0.0603
_refine_ls_R_factor_gt 0.0445
_refine_ls_shift/su_max 0.000
_refine_ls_shift/su_mean 0.000
_refine_ls_structure_factor_coef Fsqd
_refine_ls_weighting_details 'calc w=1/[\s^2^(Fo^2^)+(0.0358P)^2^+0.2324P] where P=(Fo^2^+2Fc^2^)/3'
_refine_ls_weighting_scheme calc
_refine_ls_wR_factor_gt 0.0847
_refine_ls_wR_factor_ref 0.0931
_reflns_number_gt 2215
_reflns_number_total 2689
_reflns_threshold_expression I>2\s(I)
_cod_data_source_file c4nj01949k2.cif
_cod_data_source_block reg_be2
_cod_depositor_comments 'Adding full bibliography for 7054700--7054701.cif.'
_cod_original_sg_symbol_H-M Cc
_cod_database_code 7054701

loop_
_symmetry_equiv_pos_as_xyz
'x, y, z'
'x, -y, z+1/2'
'x+1/2, y+1/2, z'
'x+1/2, -y+1/2, z+1/2'

loop_
_atom_site_label
_atom_site_type_symbol
_atom_site_fract_x
_atom_site_fract_y
_atom_site_fract_z
_atom_site_U_iso_or_equiv
_atom_site_adp_type
_atom_site_occupancy
_atom_site_symmetry_multiplicity
_atom_site_calc_flag
_atom_site_refinement_flags
Be1 Be 0.2390(5) 0.79744(19) 0.2949(3) 0.0236(7) Uani 1 1 d .
O1 O 0.1175(2) 0.72740(10) 0.25829(15) 0.0275(4) Uani 1 1 d .
O2 O 0.1335(2) 0.87024(10) 0.31941(15) 0.0275(4) Uani 1 1 d .
N1 N 0.3947(3) 0.76858(10) 0.41106(17) 0.0198(4) Uani 1 1 d .
N2 N 0.3616(3) 0.82187(11) 0.18445(18) 0.0206(4) Uani 1 1 d .
C1 C 0.1182(3) 0.66514(13) 0.3205(2) 0.0226(6) Uani 1 1 d .
C2 C -0.0032(4) 0.60846(15) 0.2845(2) 0.0304(6) Uani 1 1 d .
H2 H -0.0893 0.6157 0.2161 0.036 Uiso 1 1 calc R
C3 C 0.0003(4) 0.54228(15) 0.3467(2) 0.0325(7) Uani 1 1 d .
H3 H -0.0831 0.5045 0.3200 0.039 Uiso 1 1 calc R
C4 C 0.1233(4) 0.52944(15) 0.4477(3) 0.0304(7) Uani 1 1 d .
H4 H 0.1240 0.4836 0.4899 0.037 Uiso 1 1 calc R
C5 C 0.2434(4) 0.58429(13) 0.4852(2) 0.0245(6) Uani 1 1 d .
H5 H 0.3283 0.5761 0.5539 0.029 Uiso 1 1 calc R
C6 C 0.2428(3) 0.65220(13) 0.4237(2) 0.0199(5) Uani 1 1 d .
C7 C 0.3811(3) 0.70538(12) 0.4620(2) 0.0205(5) Uani 1 1 d .
H7 H 0.4664 0.6928 0.5286 0.025 Uiso 1 1 calc R
C8 C 0.5575(4) 0.81146(14) 0.4463(2) 0.0267(6) Uani 1 1 d .
H8A H 0.5969 0.8052 0.5330 0.032 Uiso 1 1 calc R
H8B H 0.5340 0.8651 0.4305 0.032 Uiso 1 1 calc R
C9 C 0.7028(4) 0.78536(15) 0.3771(2) 0.0297(6) Uani 1 1 d .
H9A H 0.7124 0.7305 0.3851 0.036 Uiso 1 1 calc R
H9B H 0.8154 0.8068 0.4162 0.036 Uiso 1 1 calc R
C10 C 0.6829(3) 0.80447(15) 0.2440(2) 0.0273(6) Uani 1 1 d .
H10A H 0.7855 0.7834 0.2117 0.033 Uiso 1 1 calc R
H10B H 0.6892 0.8594 0.2365 0.033 Uiso 1 1 calc R
C11 C 0.5156(3) 0.77766(14) 0.1647(2) 0.0254(6) Uani 1 1 d .
H11A H 0.5322 0.7815 0.0798 0.030 Uiso 1 1 calc R
H11B H 0.4946 0.7246 0.1821 0.030 Uiso 1 1 calc R
C12 C 0.3272(3) 0.88137(14) 0.1225(2) 0.0220(5) Uani 1 1 d .
H12 H 0.3914 0.8906 0.0582 0.026 Uiso 1 1 calc R
C13 C 0.1961(3) 0.93505(14) 0.1453(2) 0.0206(5) Uani 1 1 d .
C14 C 0.1688(3) 0.99876(13) 0.0723(2) 0.0243(6) Uani 1 1 d .
H14 H 0.2300 1.0035 0.0055 0.029 Uiso 1 1 calc R
C15 C 0.0554(4) 1.05423(14) 0.0958(2) 0.0269(6) Uani 1 1 d .
H15 H 0.0371 1.0969 0.0457 0.032 Uiso 1 1 calc R
C16 C -0.0327(4) 1.04671(14) 0.1953(2) 0.0276(6) Uani 1 1 d .
H16 H -0.1109 1.0849 0.2126 0.033 Uiso 1 1 calc R
C17 C -0.0085(3) 0.98534(13) 0.2680(2) 0.0258(6) Uani 1 1 d .
H17 H -0.0712 0.9816 0.3341 0.031 Uiso 1 1 calc R
C18 C 0.1071(3) 0.92783(13) 0.2467(2) 0.0219(5) Uani 1 1 d .

loop_
_atom_site_aniso_label
_atom_site_aniso_U_11
_atom_site_aniso_U_22
_atom_site_aniso_U_33
_atom_site_aniso_U_23
_atom_site_aniso_U_13
_atom_site_aniso_U_12
Be1 0.0173(17) 0.0345(17) 0.0195(17) 0.0035(14) 0.0040(13) 0.0006(16)
O1 0.0214(10) 0.0386(10) 0.0210(9) 0.0023(8) -0.0020(7) -0.0051(9)
O2 0.0271(11) 0.0366(10) 0.0202(9) 0.0055(8) 0.0080(8) 0.0084(9)
N1 0.0179(11) 0.0228(10) 0.0178(11) -0.0007(8) 0.0000(9) -0.0036(9)
N2 0.0156(11) 0.0269(10) 0.0187(10) 0.0005(9) 0.0006(8) 0.0003(9)
C1 0.0158(13) 0.0335(14) 0.0198(13) -0.0063(11) 0.0065(11) -0.0035(12)
C2 0.0225(15) 0.0425(16) 0.0259(14) -0.0071(12) 0.0028(12) -0.0090(13)
C3 0.0264(16) 0.0333(15) 0.0390(17) -0.0136(13) 0.0089(13) -0.0130(13)
C4 0.0306(17) 0.0250(14) 0.0375(17) -0.0050(12) 0.0111(13) -0.0022(12)
C5 0.0199(13) 0.0229(12) 0.0311(15) -0.0036(10) 0.0048(11) 0.0018(11)
C6 0.0159(13) 0.0225(12) 0.0226(13) -0.0036(10) 0.0070(10) -0.0026(11)
C7 0.0179(13) 0.0252(13) 0.0185(12) -0.0020(10) 0.0031(10) 0.0015(11)
C8 0.0271(16) 0.0289(13) 0.0216(14) 0.0022(11) -0.0048(11) -0.0107(13)
C9 0.0166(14) 0.0366(15) 0.0335(15) 0.0092(12) -0.0046(11) -0.0046(12)
C10 0.0178(14) 0.0325(14) 0.0319(15) 0.0046(11) 0.0045(11) -0.0008(12)
C11 0.0208(14) 0.0307(13) 0.0249(14) 0.0007(11) 0.0045(11) 0.0049(12)
C12 0.0158(13) 0.0320(13) 0.0178(13) 0.0001(10) 0.0015(10) -0.0022(11)
C13 0.0171(13) 0.0264(13) 0.0175(12) -0.0016(10) -0.0005(10) 0.0002(11)
C14 0.0215(14) 0.0303(13) 0.0203(12) 0.0026(11) 0.0010(10) -0.0028(12)
C15 0.0288(16) 0.0233(12) 0.0260(14) 0.0017(10) -0.0047(12) 0.0004(12)
C16 0.0278(15) 0.0275(13) 0.0269(15) -0.0073(11) 0.0013(12) 0.0056(12)
C17 0.0241(15) 0.0351(14) 0.0182(14) -0.0050(11) 0.0032(11) 0.0027(13)
C18 0.0173(13) 0.0320(14) 0.0151(12) 0.0003(10) -0.0023(10) 0.0006(11)

loop_
_atom_type_symbol
_atom_type_description
_atom_type_scat_dispersion_real
_atom_type_scat_dispersion_imag
_atom_type_scat_source
Be Be 0.0005 0.0002 'International Tables Vol C Tables 4.2.6.8 and 6.1.1.4'
O O 0.0106 0.0060 'International Tables Vol C Tables 4.2.6.8 and 6.1.1.4'
N N 0.0061 0.0033 'International Tables Vol C Tables 4.2.6.8 and 6.1.1.4'
C C 0.0033 0.0016 'International Tables Vol C Tables 4.2.6.8 and 6.1.1.4'
H H 0.0000 0.0000 'International Tables Vol C Tables 4.2.6.8 and 6.1.1.4'

loop_
_geom_angle_atom_site_label_1
_geom_angle_atom_site_label_2
_geom_angle_atom_site_label_3
_geom_angle
O2 Be1 O1 113.7(2)
O2 Be1 N1 115.5(2)
O1 Be1 N1 106.2(2)
O2 Be1 N2 105.4(2)
O1 Be1 N2 112.0(2)
N1 Be1 N2 103.8(2)
C1 O1 Be1 125.1(2)
C18 O2 Be1 124.97(19)
C7 N1 C8 117.5(2)
C7 N1 Be1 121.1(2)
C8 N1 Be1 121.14(19)
C12 N2 C11 118.1(2)
C12 N2 Be1 121.1(2)
C11 N2 Be1 120.6(2)
O1 C1 C2 120.5(2)
O1 C1 C6 121.9(2)
C2 C1 C6 117.6(2)
C3 C2 C1 120.9(3)
C3 C2 H2 119.5
C1 C2 H2 119.5
C2 C3 C4 121.5(3)
C2 C3 H3 119.2
C4 C3 H3 119.2
C5 C4 C3 118.7(3)
C5 C4 H4 120.6
C3 C4 H4 120.6
C4 C5 C6 121.0(3)
C4 C5 H5 119.5
C6 C5 H5 119.5
C5 C6 C1 120.3(2)
C5 C6 C7 118.3(2)
C1 C6 C7 121.2(2)
N1 C7 C6 123.5(2)
N1 C7 H7 118.3
C6 C7 H7 118.3
N1 C8 C9 110.9(2)
N1 C8 H8A 109.5
C9 C8 H8A 109.5
N1 C8 H8B 109.5
C9 C8 H8B 109.5
H8A C8 H8B 108.1
C8 C9 C10 117.4(2)
C8 C9 H9A 107.9
C10 C9 H9A 107.9
C8 C9 H9B 107.9
C10 C9 H9B 107.9
H9A C9 H9B 107.2
C9 C10 C11 117.4(2)
C9 C10 H10A 107.9
C11 C10 H10A 107.9
C9 C10 H10B 107.9
C11 C10 H10B 107.9
H10A C10 H10B 107.2
N2 C11 C10 111.5(2)
N2 C11 H11A 109.3
C10 C11 H11A 109.3
N2 C11 H11B 109.3
C10 C11 H11B 109.3
H11A C11 H11B 108.0
N2 C12 C13 123.3(2)
N2 C12 H12 118.3
C13 C12 H12 118.3
C14 C13 C18 119.9(2)
C14 C13 C12 118.9(2)
C18 C13 C12 120.9(2)
C15 C14 C13 121.2(2)
C15 C14 H14 119.4
C13 C14 H14 119.4
C14 C15 C16 118.7(2)
C14 C15 H15 120.7
C16 C15 H15 120.7
C17 C16 C15 121.4(2)
C17 C16 H16 119.3
C15 C16 H16 119.3
C16 C17 C18 121.4(2)
C16 C17 H17 119.3
C18 C17 H17 119.3
O2 C18 C17 120.8(2)
O2 C18 C13 121.7(2)
C17 C18 C13 117.4(2)

loop_
_geom_bond_atom_site_label_1
_geom_bond_atom_site_label_2
_geom_bond_distance
Be1 O2 1.582(4)
Be1 O1 1.583(4)
Be1 N1 1.722(4)
Be1 N2 1.727(4)
O1 C1 1.319(3)
O2 C18 1.317(3)
N1 C7 1.282(3)
N1 C8 1.472(3)
N2 C12 1.283(3)
N2 C11 1.467(3)
C1 C2 1.399(3)
C1 C6 1.416(3)
C2 C3 1.378(4)
C2 H2 0.9500
C3 C4 1.392(4)
C3 H3 0.9500
C4 C5 1.372(4)
C4 H4 0.9500
C5 C6 1.402(3)
C5 H5 0.9500
C6 C7 1.446(3)
C7 H7 0.9500
C8 C9 1.526(4)
C8 H8A 0.9900
C8 H8B 0.9900
C9 C10 1.530(4)
C9 H9A 0.9900
C9 H9B 0.9900
C10 C11 1.534(4)
C10 H10A 0.9900
C10 H10B 0.9900
C11 H11A 0.9900
C11 H11B 0.9900
C12 C13 1.443(3)
C12 H12 0.9500
C13 C14 1.407(3)
C13 C18 1.425(3)
C14 C15 1.373(4)
C14 H14 0.9500
C15 C16 1.402(4)
C15 H15 0.9500
C16 C17 1.370(3)
C16 H16 0.9500
C17 C18 1.403(3)
C17 H17 0.9500

loop_
_geom_torsion_atom_site_label_1
_geom_torsion_atom_site_label_2
_geom_torsion_atom_site_label_3
_geom_torsion_atom_site_label_4
_geom_torsion
O2 Be1 O1 C1 -116.6(3)
N1 Be1 O1 C1 11.5(3)
N2 Be1 O1 C1 124.1(2)
O1 Be1 O2 C18 -105.1(3)
N1 Be1 O2 C18 131.7(2)
N2 Be1 O2 C18 17.9(3)
O2 Be1 N1 C7 116.9(3)
O1 Be1 N1 C7 -10.1(3)
N2 Be1 N1 C7 -128.3(2)
O2 Be1 N1 C8 -70.0(3)
O1 Be1 N1 C8 162.9(2)
N2 Be1 N1 C8 44.8(3)
O2 Be1 N2 C12 -15.3(3)
O1 Be1 N2 C12 108.8(3)
N1 Be1 N2 C12 -137.1(2)
O2 Be1 N2 C11 160.5(2)
O1 Be1 N2 C11 -75.4(3)
N1 Be1 N2 C11 38.7(3)
Be1 O1 C1 C2 175.6(2)
Be1 O1 C1 C6 -6.0(4)
O1 C1 C2 C3 177.8(2)
C6 C1 C2 C3 -0.7(4)
C1 C2 C3 C4 0.4(4)
C2 C3 C4 C5 -0.2(4)
C3 C4 C5 C6 0.2(4)
C4 C5 C6 C1 -0.5(4)
C4 C5 C6 C7 -175.3(2)
O1 C1 C6 C5 -177.8(2)
C2 C1 C6 C5 0.8(3)
O1 C1 C6 C7 -3.2(3)
C2 C1 C6 C7 175.3(2)
C8 N1 C7 C6 -169.9(2)
Be1 N1 C7 C6 3.4(3)
C5 C6 C7 N1 178.9(2)
C1 C6 C7 N1 4.2(3)
C7 N1 C8 C9 83.7(3)
Be1 N1 C8 C9 -89.6(3)
N1 C8 C9 C10 70.8(3)
C8 C9 C10 C11 -57.1(3)
C12 N2 C11 C10 88.2(3)
Be1 N2 C11 C10 -87.6(3)
C9 C10 C11 N2 73.7(3)
C11 N2 C12 C13 -170.7(2)
Be1 N2 C12 C13 5.2(4)
N2 C12 C13 C14 179.8(2)
N2 C12 C13 C18 5.8(4)
C18 C13 C14 C15 -0.9(4)
C12 C13 C14 C15 -175.0(2)
C13 C14 C15 C16 0.5(4)
C14 C15 C16 C17 -0.4(4)
C15 C16 C17 C18 0.7(4)
Be1 O2 C18 C17 171.0(2)
Be1 O2 C18 C13 -10.1(4)
C16 C17 C18 O2 177.8(2)
C16 C17 C18 C13 -1.1(4)
C14 C13 C18 O2 -177.7(2)
C12 C13 C18 O2 -3.8(4)
C14 C13 C18 C17 1.2(4)
C12 C13 C18 C17 175.1(2)
